data_7207121
loop_
_publ_author_name
'Liu, Chun-Sen'
'Guo, Wei'
'Carolina Sa\~nudo, E.'
'Chen, Min'
'Hu, Min'
'Du, Miao'
'Fang, Shao-Ming'

_publ_section_title
;
 In situ syntheses, crystal structures and magnetic properties of CuII and
 MnII coordination assemblies based on a novel heteroalicyclic
 dicarboxylate tecton and N-donor co-ligands
;
_journal_issue 1
_journal_name_full CrystEngComm
_journal_page_first 160
_journal_paper_doi 10.1039/c1ce06015e
_journal_volume 14
_journal_year 2012
_chemical_formula_sum 'C15 H18 Cu2 N O10 S4'
_chemical_formula_weight 627.62
_chemical_name_systematic
;
?
;
_space_group_IT_number 2
_symmetry_cell_setting triclinic
_symmetry_space_group_name_Hall '-P 1'
_symmetry_space_group_name_H-M 'P -1'
_atom_sites_solution_hydrogens geom
_atom_sites_solution_primary direct
_atom_sites_solution_secondary difmap
_audit_creation_method SHELXL-97
_cell_angle_alpha 109.260(4)
_cell_angle_beta 94.393(5)
_cell_angle_gamma 99.606(4)
_cell_formula_units_Z 2
_cell_length_a 7.7845(5)
_cell_length_b 12.2006(6)
_cell_length_c 12.2707(6)
_cell_measurement_reflns_used 3759
_cell_measurement_temperature 294(2)
_cell_measurement_theta_max 26.3064
_cell_measurement_theta_min 2.9933
_cell_volume 1073.86(11)
_computing_cell_refinement 'SAINT (Bruker, 2007)'
_computing_data_collection 'SMART (Bruker, 2007)'
_computing_data_reduction SAINT
_computing_molecular_graphics 'SHELXTL (Sheldrick, 2008)'
_computing_publication_material 'SHELXTL and PLATON (Spek, 2009)'
_computing_structure_refinement 'SHELXL97 (Sheldrick, 2008)'
_computing_structure_solution 'SHELXS97 (Sheldrick, 2008)'
_diffrn_ambient_temperature 294(2)
_diffrn_measured_fraction_theta_full 0.999
_diffrn_measured_fraction_theta_max 0.999
_diffrn_measurement_device_type 'Bruker SMART CCD area-detector'
_diffrn_measurement_method '\f and \w scans'
_diffrn_radiation_monochromator graphite
_diffrn_radiation_source 'fine-focus sealed tube'
_diffrn_radiation_type MoK\a
_diffrn_radiation_wavelength 0.71073
_diffrn_reflns_av_R_equivalents 0.0181
_diffrn_reflns_av_sigmaI/netI 0.0408
_diffrn_reflns_limit_h_max 9
_diffrn_reflns_limit_h_min -8
_diffrn_reflns_limit_k_max 13
_diffrn_reflns_limit_k_min -14
_diffrn_reflns_limit_l_max 14
_diffrn_reflns_limit_l_min -11
_diffrn_reflns_number 6241
_diffrn_reflns_theta_full 25.50
_diffrn_reflns_theta_max 25.00
_diffrn_reflns_theta_min 3.00
_diffrn_standards_number 0
_exptl_absorpt_coefficient_mu 2.424
_exptl_absorpt_correction_T_max 0.7278
_exptl_absorpt_correction_T_min 0.5825
_exptl_absorpt_correction_type multi-scan
_exptl_absorpt_process_details '(SADABS; Sheldrick, 1996)'
_exptl_crystal_colour 'dark green'
_exptl_crystal_density_diffrn 1.922
_exptl_crystal_density_meas ?
_exptl_crystal_density_method 'not measured'
_exptl_crystal_description prism
_exptl_crystal_F_000 622
_exptl_crystal_size_max 0.25
_exptl_crystal_size_mid 0.21
_exptl_crystal_size_min 0.14
_refine_diff_density_max 1.817
_refine_diff_density_min -0.774
_refine_diff_density_rms 0.109
_refine_ls_extinction_method none
_refine_ls_goodness_of_fit_ref 0.996
_refine_ls_hydrogen_treatment constr
_refine_ls_matrix_type full
_refine_ls_number_parameters 339
_refine_ls_number_reflns 3997
_refine_ls_number_restraints 250
_refine_ls_restrained_S_all 1.011
_refine_ls_R_factor_all 0.0532
_refine_ls_R_factor_gt 0.0376
_refine_ls_shift/su_max 0.002
_refine_ls_shift/su_mean 0.000
_refine_ls_structure_factor_coef Fsqd
_refine_ls_weighting_details 'calc w=1/[\s^2^(Fo^2^)+(0.0775P)^2^+0.0000P] where P=(Fo^2^+2Fc^2^)/3'
_refine_ls_weighting_scheme calc
_refine_ls_wR_factor_gt 0.1112
_refine_ls_wR_factor_ref 0.1153
_reflns_number_gt 2880
_reflns_number_total 3784
_reflns_threshold_expression I>2\s(I)
_cod_data_source_file c1ce06015e.txt
_cod_data_source_block 3
_cod_depositor_comments
;
The following automatic conversions were performed:

'_symmetry_cell_setting' value 'Triclinic' changed to 'triclinic'
according to /home/saulius/struct/CIF-dictionaries/cif_core.dic
dictionary named 'cif_core.dic' version 2.4.1 from 2010-06-29.

Automatic conversion script
Id: cif_fix_values 1715 2011-07-08 13:25:40Z adriana 

The following automatic conversions were performed:

'_exptl_crystal_density_meas' value 'none' was changed to '?' - the
value is perceived as not measured.

Automatic conversion script
Id: cif_fix_values 3008 2015-01-20 13:52:24Z robertas 
;
_cod_original_cell_volume 1073.86(10)
_cod_original_sg_symbol_H-M P-1
_cod_database_code 7207121

loop_
_symmetry_equiv_pos_as_xyz
'x, y, z'
'-x, -y, -z'

loop_
_atom_site_label
_atom_site_type_symbol
_atom_site_fract_x
_atom_site_fract_y
_atom_site_fract_z
_atom_site_U_iso_or_equiv
_atom_site_adp_type
_atom_site_occupancy
_atom_site_symmetry_multiplicity
_atom_site_calc_flag
_atom_site_refinement_flags
_atom_site_disorder_assembly
_atom_site_disorder_group
C5 C 0.6578(5) -0.1331(5) 0.5175(4) 0.0471(16) Uani 0.602(5) 1 d PD A 1
H5A H 0.7190 -0.0508 0.5447 0.057 Uiso 0.602(5) 1 calc PR A 1
H5B H 0.5995 -0.1468 0.5803 0.057 Uiso 0.602(5) 1 calc PR A 1
C6 C 0.7901(5) -0.2128(5) 0.4868(4) 0.0474(16) Uani 0.602(5) 1 d PD A 1
H6A H 0.7280 -0.2941 0.4469 0.057 Uiso 0.602(5) 1 calc PR A 1
H6B H 0.8585 -0.2092 0.5578 0.057 Uiso 0.602(5) 1 calc PR A 1
C5' C 0.6306(6) -0.2044(6) 0.4895(5) 0.0471(16) Uani 0.398(5) 1 d PD A 2
H5'1 H 0.5793 -0.1949 0.5608 0.057 Uiso 0.398(5) 1 calc PR A 2
H5'2 H 0.6343 -0.2876 0.4535 0.057 Uiso 0.398(5) 1 calc PR A 2
C6' C 0.8156(6) -0.1317(8) 0.5187(5) 0.0474(16) Uani 0.398(5) 1 d PD A 2
H6'1 H 0.8772 -0.1455 0.5832 0.057 Uiso 0.398(5) 1 calc PR A 2
H6'2 H 0.8112 -0.0481 0.5434 0.057 Uiso 0.398(5) 1 calc PR A 2
O3 O 0.4068(5) -0.1744(3) 0.1297(3) 0.0459(11) Uani 0.547(4) 1 d PDU B 1
O4 O 0.5406(5) 0.0128(3) 0.2247(3) 0.0322(8) Uani 0.547(4) 1 d PDU . 1
O3' O 0.4670(8) -0.1790(4) 0.1051(3) 0.0459(11) Uani 0.453(4) 1 d PD B 2
O4' O 0.4851(7) 0.0016(3) 0.2327(4) 0.0322(8) Uani 0.453(4) 1 d PD B 2
Cu1 Cu 1.18361(5) -0.05365(3) 0.10165(3) 0.02209(9) Uani 1 1 d . . .
Cu2 Cu 1.45828(4) -0.11326(3) -0.09397(3) 0.02399(10) Uani 1 1 d . . .
C1 C 0.8992(4) -0.1075(3) 0.2021(2) 0.0247(7) Uani 1 1 d U B .
C2 C 0.5219(4) -0.0972(2) 0.2047(2) 0.0289(8) Uani 1 1 d DU . .
C3 C 0.8011(4) -0.1354(2) 0.2932(2) 0.0215(7) Uani 1 1 d . . .
C4 C 0.6283(4) -0.1321(2) 0.2933(2) 0.0209(7) Uani 1 1 d D A .
C7 C 1.2547(4) 0.2118(3) 0.1961(2) 0.0204(7) Uani 1 1 d . B .
C8 C 0.8970(4) 0.2486(3) 0.1346(2) 0.0228(7) Uani 1 1 d . . .
C9 C 1.0364(4) 0.3433(2) 0.2246(2) 0.0205(7) Uani 1 1 d . . .
C10 C 1.1970(4) 0.3267(2) 0.2522(2) 0.0192(7) Uani 1 1 d . . .
C11 C 1.1344(5) 0.5812(3) 0.3696(4) 0.0526(13) Uani 1 1 d . . .
H11A H 1.2034 0.6119 0.3195 0.063 Uiso 1 1 calc R . .
H11B H 1.0923 0.6466 0.4222 0.063 Uiso 1 1 calc R . .
C12 C 1.2505(5) 0.5355(3) 0.4394(3) 0.0493(12) Uani 1 1 d . . .
H12A H 1.1789 0.4972 0.4831 0.059 Uiso 1 1 calc R . .
H12B H 1.3343 0.6020 0.4951 0.059 Uiso 1 1 calc R . .
O1 O 1.0630(3) -0.10246(18) 0.21217(16) 0.0266(5) Uani 1 1 d U . .
O2 O 0.8156(4) -0.0970(3) 0.1189(2) 0.0602(7) Uani 1 1 d U . .
O5 O 1.1546(3) 0.11633(17) 0.18140(17) 0.0268(5) Uani 1 1 d . . .
O6 O 1.4102(3) 0.22755(19) 0.1737(2) 0.0339(6) Uani 1 1 d . . .
O7 O 0.9307(3) 0.20647(19) 0.03376(17) 0.0291(6) Uani 1 1 d . . .
O8 O 0.7538(3) 0.2263(2) 0.17211(18) 0.0353(7) Uani 1 1 d . . .
O9 O 1.3331(2) -0.00279(16) 0.00340(15) 0.0163(5) Uani 1 1 d . . .
H9 H 1.2677 0.0313 -0.0443 0.020 Uiso 1 1 calc R B .
O10 O 0.7832(5) 0.1950(3) 0.4024(2) 0.0810(12) Uani 1 1 d . . .
H1W H 0.7177 0.2455 0.4212 0.121 Uiso 1 1 d R . .
H2W H 0.8099 0.1842 0.3342 0.121 Uiso 1 1 d R . .
S1 S 0.49325(11) -0.16113(8) 0.39157(7) 0.0377(2) Uani 1 1 d D . .
S2 S 0.93702(11) -0.16865(8) 0.39408(7) 0.0360(2) Uani 1 1 d D A .
S3 S 0.94926(11) 0.47149(8) 0.28141(8) 0.0366(2) Uani 1 1 d . . .
S4 S 1.36927(10) 0.43196(7) 0.35330(7) 0.0290(2) Uani 1 1 d . . .
N1 N 0.5348(6) 0.6056(4) 1.0407(3) 0.0466(14) Uani 0.50 1 d PDU . .
H1D H 0.5230 0.6974 1.0796 0.070 Uiso 0.50 1 d PR . .
C13 C 0.4712(8) 0.5389(4) 1.1163(4) 0.0611(19) Uani 0.50 1 d PDU . .
H13A H 0.3507 0.5433 1.1250 0.073 Uiso 0.50 1 d PR . .
H13B H 0.5404 0.5728 1.1921 0.073 Uiso 0.50 1 d PR . .
C14 C 0.4854(8) 0.4114(5) 1.0593(4) 0.0596(18) Uani 0.50 1 d PDU . .
H14A H 0.3721 0.3603 1.0465 0.071 Uiso 0.50 1 d PR . .
H14B H 0.5633 0.3907 1.1103 0.071 Uiso 0.50 1 d PR . .
C15 C 0.7203(6) 0.5985(5) 1.0261(5) 0.0610(19) Uani 0.50 1 d PDU . .
H15A H 0.7917 0.6303 1.1012 0.073 Uiso 0.50 1 d PR . .
H15B H 0.7630 0.6446 0.9801 0.073 Uiso 0.50 1 d PR . .
C16 C 0.7318(6) 0.4704(5) 0.9674(5) 0.0579(18) Uani 0.50 1 d PDU . .
H16A H 0.8110 0.4477 1.0159 0.069 Uiso 0.50 1 d PR . .
H16B H 0.7762 0.4608 0.8947 0.069 Uiso 0.50 1 d PR . .
N2 N 0.5547(6) 0.3939(4) 0.9464(4) 0.0466(14) Uani 0.50 1 d PDU . .
H2D H 0.5734 0.2945 0.8984 0.070 Uiso 0.50 1 d PR . .
C17 C 0.4340(7) 0.4266(5) 0.8679(4) 0.0519(18) Uani 0.50 1 d PDU . .
H17A H 0.3193 0.3767 0.8524 0.062 Uiso 0.50 1 d PR . .
H17B H 0.4788 0.4160 0.7952 0.062 Uiso 0.50 1 d PR . .
C18 C 0.4228(8) 0.5546(5) 0.9253(4) 0.0509(18) Uani 0.50 1 d PDU . .
H18A H 0.4620 0.5992 0.8772 0.061 Uiso 0.50 1 d PR . .
H18B H 0.3028 0.5600 0.9347 0.061 Uiso 0.50 1 d PR . .

loop_
_atom_site_aniso_label
_atom_site_aniso_U_11
_atom_site_aniso_U_22
_atom_site_aniso_U_33
_atom_site_aniso_U_23
_atom_site_aniso_U_13
_atom_site_aniso_U_12
C5 0.056(3) 0.074(4) 0.036(2) 0.034(2) 0.0240(19) 0.041(3)
C6 0.034(3) 0.074(4) 0.045(2) 0.038(3) 0.006(2) 0.002(3)
C5' 0.056(3) 0.074(4) 0.036(2) 0.034(2) 0.0240(19) 0.041(3)
C6' 0.034(3) 0.074(4) 0.045(2) 0.038(3) 0.006(2) 0.002(3)
O3 0.030(2) 0.0528(15) 0.0517(16) 0.0346(12) -0.0224(16) -0.0205(16)
O4 0.042(2) 0.0492(12) 0.0281(11) 0.0250(9) 0.0312(13) 0.0357(13)
O3' 0.030(2) 0.0528(15) 0.0517(16) 0.0346(12) -0.0224(16) -0.0205(16)
O4' 0.042(2) 0.0492(12) 0.0281(11) 0.0250(9) 0.0312(13) 0.0357(13)
Cu1 0.02020(18) 0.02207(17) 0.02211(16) 0.00552(12) 0.01044(13) 0.00037(15)
Cu2 0.00954(16) 0.02128(18) 0.03244(19) -0.00197(14) 0.00521(14) 0.00201(14)
C1 0.0268(15) 0.0271(13) 0.0273(13) 0.0155(10) 0.0089(11) 0.0103(12)
C2 0.0226(15) 0.0412(15) 0.0308(14) 0.0201(11) 0.0098(12) 0.0091(13)
C3 0.0248(15) 0.0234(13) 0.0209(13) 0.0126(10) 0.0036(11) 0.0070(12)
C4 0.0231(15) 0.0201(13) 0.0219(13) 0.0093(10) 0.0048(11) 0.0056(12)
C7 0.0169(14) 0.0230(14) 0.0186(13) 0.0033(10) 0.0018(11) 0.0048(12)
C8 0.0141(14) 0.0223(14) 0.0284(15) 0.0036(11) 0.0026(11) 0.0048(12)
C9 0.0165(14) 0.0185(13) 0.0219(13) 0.0009(10) 0.0042(11) 0.0027(12)
C10 0.0121(13) 0.0213(13) 0.0213(13) 0.0039(10) 0.0043(10) 0.0021(11)
C11 0.038(2) 0.0285(19) 0.070(3) -0.0070(17) -0.0173(19) 0.0092(17)
C12 0.043(2) 0.043(2) 0.040(2) -0.0139(16) -0.0107(17) 0.0169(18)
O1 0.0236(10) 0.0343(10) 0.0257(9) 0.0151(8) 0.0095(8) 0.0045(9)
O2 0.0511(14) 0.1181(17) 0.0507(12) 0.0630(11) 0.0249(10) 0.0461(14)
O5 0.0242(11) 0.0194(10) 0.0361(11) 0.0065(8) 0.0165(9) 0.0034(9)
O6 0.0130(10) 0.0235(11) 0.0566(13) 0.0012(9) 0.0132(9) 0.0029(9)
O7 0.0270(12) 0.0306(11) 0.0217(10) 0.0034(8) 0.0032(9) -0.0039(10)
O8 0.0150(10) 0.0378(13) 0.0348(12) -0.0096(10) 0.0087(9) -0.0011(10)
O9 0.0100(9) 0.0221(9) 0.0180(8) 0.0082(7) 0.0032(7) 0.0036(8)
O10 0.112(3) 0.074(2) 0.0410(16) 0.0054(14) 0.0108(17) 0.006(2)
S1 0.0269(4) 0.0574(5) 0.0427(4) 0.0309(3) 0.0168(3) 0.0127(4)
S2 0.0286(4) 0.0601(5) 0.0362(4) 0.0338(3) 0.0076(3) 0.0183(4)
S3 0.0234(4) 0.0296(4) 0.0429(5) -0.0072(3) -0.0057(4) 0.0133(3)
S4 0.0165(4) 0.0275(4) 0.0324(4) -0.0008(3) -0.0053(3) 0.0033(3)
N1 0.066(3) 0.037(2) 0.034(2) 0.0156(18) -0.003(2) 0.001(2)
C13 0.079(4) 0.057(3) 0.046(3) 0.022(2) 0.011(3) 0.002(3)
C14 0.075(4) 0.052(3) 0.051(3) 0.025(2) 0.004(3) 0.000(3)
C15 0.067(3) 0.044(3) 0.061(3) 0.016(3) -0.001(3) -0.009(3)
C16 0.064(3) 0.046(3) 0.060(3) 0.018(3) 0.004(3) 0.002(3)
N2 0.063(3) 0.037(2) 0.040(2) 0.0188(19) -0.003(2) 0.003(2)
C17 0.063(3) 0.043(3) 0.042(3) 0.013(2) -0.008(3) 0.001(3)
C18 0.063(3) 0.042(3) 0.041(3) 0.012(2) -0.009(3) 0.003(3)

loop_
_atom_type_symbol
_atom_type_description
_atom_type_scat_dispersion_real
_atom_type_scat_dispersion_imag
_atom_type_scat_source
C C 0.0033 0.0016 'International Tables Vol C Tables 4.2.6.8 and 6.1.1.4'
H H 0.0000 0.0000 'International Tables Vol C Tables 4.2.6.8 and 6.1.1.4'
N N 0.0061 0.0033 'International Tables Vol C Tables 4.2.6.8 and 6.1.1.4'
O O 0.0106 0.0060 'International Tables Vol C Tables 4.2.6.8 and 6.1.1.4'
S S 0.1246 0.1234 'International Tables Vol C Tables 4.2.6.8 and 6.1.1.4'
Cu Cu 0.3201 1.2651 'International Tables Vol C Tables 4.2.6.8 and 6.1.1.4'

loop_
_geom_angle_atom_site_label_1
_geom_angle_atom_site_label_2
_geom_angle_atom_site_label_3
_geom_angle
_geom_angle_site_symmetry_1
_geom_angle_site_symmetry_3
C6 C5 S1 111.3(3) . .
C6 C5 H5A 109.4 . .
S1 C5 H5A 109.4 . .
C6 C5 H5B 109.4 . .
S1 C5 H5B 109.4 . .
H5A C5 H5B 108.0 . .
C5 C6 S2 111.3(4) . .
C5 C6 H6A 109.4 . .
S2 C6 H6A 109.4 . .
C5 C6 H6B 109.4 . .
S2 C6 H6B 109.4 . .
H6A C6 H6B 108.0 . .
C6' C5' S1 111.9(5) . .
C6' C5' H5'1 109.2 . .
S1 C5' H5'1 109.2 . .
C6' C5' H5'2 109.2 . .
S1 C5' H5'2 109.2 . .
H5'1 C5' H5'2 107.9 . .
C5' C6' S2 111.8(4) . .
C5' C6' H6'1 109.3 . .
S2 C6' H6'1 109.3 . .
C5' C6' H6'2 109.3 . .
S2 C6' H6'2 109.3 . .
H6'1 C6' H6'2 107.9 . .
C2 O4 Cu2 129.2(3) . 2_755
O1 Cu1 O9 172.39(9) . .
O1 Cu1 O5 90.52(9) . .
O9 Cu1 O5 90.27(8) . .
O1 Cu1 O7 93.05(8) . 2_755
O9 Cu1 O7 91.02(8) . 2_755
O5 Cu1 O7 141.60(9) . 2_755
O8 Cu2 O6 88.63(9) 2_755 2_855
O8 Cu2 O9 93.08(8) 2_755 .
O6 Cu2 O9 172.91(10) 2_855 .
O8 Cu2 O9 175.64(9) 2_755 2_855
O6 Cu2 O9 94.01(8) 2_855 2_855
O9 Cu2 O9 83.89(8) . 2_855
O8 Cu2 O4 94.79(12) 2_755 2_755
O6 Cu2 O4 97.15(12) 2_855 2_755
O9 Cu2 O4 89.58(11) . 2_755
O9 Cu2 O4 88.34(11) 2_855 2_755
O8 Cu2 Cu2 135.10(7) 2_755 2_855
O6 Cu2 Cu2 135.41(6) 2_855 2_855
O9 Cu2 Cu2 42.11(5) . 2_855
O9 Cu2 Cu2 41.79(5) 2_855 2_855
O4 Cu2 Cu2 88.59(7) 2_755 2_855
O2 C1 O1 123.3(3) . .
O2 C1 C3 118.6(3) . .
O1 C1 C3 118.0(3) . .
O4' C2 O3 112.4(4) . .
O3 C2 O4 124.2(4) . .
O4' C2 O3' 123.9(4) . .
O4 C2 O3' 125.4(4) . .
O4' C2 C4 120.2(3) . .
O3 C2 C4 119.3(3) . .
O4 C2 C4 115.6(3) . .
O3' C2 C4 115.7(3) . .
C4 C3 C1 121.0(3) . .
C4 C3 S2 126.8(2) . .
C1 C3 S2 112.2(2) . .
C3 C4 C2 123.2(3) . .
C3 C4 S1 127.6(2) . .
C2 C4 S1 109.2(2) . .
O5 C7 O6 127.6(3) . .
O5 C7 C10 119.9(3) . .
O6 C7 C10 112.4(2) . .
O7 C8 O8 127.6(3) . .
O7 C8 C9 118.5(3) . .
O8 C8 C9 113.9(2) . .
C10 C9 C8 123.1(3) . .
C10 C9 S3 128.2(2) . .
C8 C9 S3 108.7(2) . .
C9 C10 C7 122.7(2) . .
C9 C10 S4 126.5(2) . .
C7 C10 S4 110.8(2) . .
C12 C11 S3 113.5(3) . .
C12 C11 H11A 108.9 . .
S3 C11 H11A 108.9 . .
C12 C11 H11B 108.9 . .
S3 C11 H11B 108.9 . .
H11A C11 H11B 107.7 . .
C11 C12 S4 113.9(3) . .
C11 C12 H12A 108.8 . .
S4 C12 H12A 108.8 . .
C11 C12 H12B 108.8 . .
S4 C12 H12B 108.8 . .
H12A C12 H12B 107.7 . .
C1 O1 Cu1 116.2(2) . .
C7 O5 Cu1 130.4(2) . .
C7 O6 Cu2 129.50(19) . 2_855
C8 O7 Cu1 131.7(2) . 2_755
C8 O8 Cu2 129.69(18) . 2_755
Cu1 O9 Cu2 119.15(10) . .
Cu1 O9 Cu2 111.60(8) . 2_855
Cu2 O9 Cu2 96.11(8) . 2_855
Cu1 O9 H9 109.7 . .
Cu2 O9 H9 109.7 . .
Cu2 O9 H9 109.7 2_855 .
H1W O10 H2W 111.9 . .
C4 S1 C5' 105.3(2) . .
C4 S1 C5 100.51(18) . .
C3 S2 C6 104.96(18) . .
C3 S2 C6' 99.9(2) . .
C9 S3 C11 103.95(16) . .
C10 S4 C12 101.35(15) . .
N2 N1 C14 100.9(6) 2_667 2_667
N2 N1 C17 87.8(6) 2_667 2_667
C14 N1 C17 153.2(6) 2_667 2_667
N2 N1 C15 172.8(7) 2_667 .
C14 N1 C15 85.2(5) 2_667 .
C17 N1 C15 85.0(4) 2_667 .
N2 N1 C18 75.1(5) 2_667 .
C17 N1 C18 137.1(5) 2_667 .
C15 N1 C18 109.9(4) . .
N2 N1 C13 62.9(6) 2_667 .
C14 N1 C13 135.3(5) 2_667 .
C15 N1 C13 110.0(4) . .
C18 N1 C13 109.3(4) . .
N2 N1 H1D 72.0 2_667 .
C14 N1 H1D 103.5 2_667 .
C17 N1 H1D 103.3 2_667 .
C15 N1 H1D 110.4 . .
C18 N1 H1D 108.0 . .
C13 N1 H1D 109.3 . .
C17 C13 N2 86.6(6) 2_667 2_667
C17 C13 N1 62.9(5) 2_667 .
C17 C13 C18 76.1(7) 2_667 2_667
N2 C13 C18 119.4(5) 2_667 2_667
N1 C13 C18 95.1(4) . 2_667
C17 C13 C14 104.6(7) 2_667 .
N2 C13 C14 121.3(4) 2_667 .
N1 C13 C14 108.3(4) . .
C17 C13 C16 141.2(7) 2_667 2_667
N2 C13 C16 54.6(3) 2_667 2_667
N1 C13 C16 79.8(3) . 2_667
C18 C13 C16 120.1(4) 2_667 2_667
C14 C13 C16 96.8(4) . 2_667
C17 C13 H13A 145.2 2_667 .
N2 C13 H13A 80.4 2_667 .
N1 C13 H13A 109.7 . .
C18 C13 H13A 138.1 2_667 .
C14 C13 H13A 109.7 . .
C17 C13 H13B 52.3 2_667 .
N2 C13 H13B 120.6 2_667 .
N1 C13 H13B 110.0 . .
C18 C13 H13B 93.0 2_667 .
C14 C13 H13B 110.5 . .
C16 C13 H13B 145.2 2_667 .
H13A C13 H13B 108.5 . .
C18 C14 N1 99.6(6) 2_667 2_667
C18 C14 N2 74.5(5) 2_667 .
C18 C14 C13 74.9(7) 2_667 .
N1 C14 C13 104.8(5) 2_667 .
N2 C14 C13 110.5(4) . .
C18 C14 C15 140.7(8) 2_667 2_667
N1 C14 C15 54.7(3) 2_667 2_667
N2 C14 C15 83.3(3) . 2_667
C13 C14 C15 83.4(4) . 2_667
C18 C14 C17 51.5(6) 2_667 2_667
N1 C14 C17 106.1(5) 2_667 2_667
N2 C14 C17 100.0(4) . 2_667
C15 C14 C17 103.1(4) 2_667 2_667
C18 C14 H14A 171.0 2_667 .
N1 C14 H14A 86.6 2_667 .
N2 C14 H14A 109.8 . .
C13 C14 H14A 109.9 . .
C15 C14 H14A 48.3 2_667 .
C17 C14 H14A 133.1 2_667 .
C18 C14 H14B 63.0 2_667 .
N1 C14 H14B 134.9 2_667 .
N2 C14 H14B 109.4 . .
C13 C14 H14B 109.1 . .
C15 C14 H14B 156.3 2_667 .
C17 C14 H14B 94.5 2_667 .
H14A C14 H14B 108.0 . .
N1 C15 C16 109.3(4) . .
C16 C15 C14 95.6(4) . 2_667
C16 C15 C17 97.0(4) . 2_667
C14 C15 C17 81.6(3) 2_667 2_667
N1 C15 H15A 109.5 . .
C16 C15 H15A 109.7 . .
C14 C15 H15A 147.1 2_667 .
C17 C15 H15A 75.0 2_667 .
N1 C15 H15B 109.9 . .
C16 C15 H15B 110.2 . .
C14 C15 H15B 80.8 2_667 .
C17 C15 H15B 148.8 2_667 .
H15A C15 H15B 108.2 . .
N2 C16 C15 109.5(4) . .
N2 C16 C13 46.7(3) . 2_667
C15 C16 C13 84.2(4) . 2_667
N2 C16 C18 49.5(2) . 2_667
C15 C16 C18 82.9(4) . 2_667
C13 C16 C18 81.7(3) 2_667 2_667
N2 C16 H16A 109.6 . .
C15 C16 H16A 110.0 . .
C13 C16 H16A 156.3 2_667 .
C18 C16 H16A 81.4 2_667 .
N2 C16 H16B 109.8 . .
C15 C16 H16B 109.6 . .
C13 C16 H16B 83.1 2_667 .
C18 C16 H16B 159.2 2_667 .
H16A C16 H16B 108.4 . .
N1 N2 C13 87.8(7) 2_667 2_667
N1 N2 C18 76.5(5) 2_667 2_667
C13 N2 C18 119.7(5) 2_667 2_667
N1 N2 C16 143.0(7) 2_667 .
C13 N2 C16 78.7(4) 2_667 .
C18 N2 C16 80.7(4) 2_667 .
N1 N2 C17 62.9(6) 2_667 .
C18 N2 C17 124.0(5) 2_667 .
C16 N2 C17 109.5(4) . .
N1 N2 C14 50.4(5) 2_667 .
C13 N2 C14 121.6(5) 2_667 .
C16 N2 C14 109.4(4) . .
C17 N2 C14 109.2(4) . .
N1 N2 H2D 110.9 2_667 .
C13 N2 H2D 119.4 2_667 .
C18 N2 H2D 120.6 2_667 .
C16 N2 H2D 105.7 . .
C17 N2 H2D 109.4 . .
C14 N2 H2D 113.5 . .
C13 C17 N1 86.3(5) 2_667 2_667
C13 C17 N2 62.7(5) 2_667 .
C13 C17 C18 74.6(6) 2_667 .
N1 C17 C18 101.8(4) 2_667 .
N2 C17 C18 108.9(4) . .
C13 C17 C14 52.0(6) 2_667 2_667
N1 C17 C14 98.2(4) 2_667 2_667
N2 C17 C14 94.8(4) . 2_667
C13 C17 C15 126.4(6) 2_667 2_667
N1 C17 C15 51.0(3) 2_667 2_667
N2 C17 C15 80.2(3) . 2_667
C18 C17 C15 83.5(4) . 2_667
C14 C17 C15 98.3(3) 2_667 2_667
C13 C17 H17A 172.9 2_667 .
N1 C17 H17A 87.4 2_667 .
N2 C17 H17A 110.3 . .
C18 C17 H17A 110.1 . .
C14 C17 H17A 132.5 2_667 .
C15 C17 H17A 50.6 2_667 .
C13 C17 H17B 74.3 2_667 .
N1 C17 H17B 136.3 2_667 .
N2 C17 H17B 109.5 . .
C18 C17 H17B 109.8 . .
C14 C17 H17B 99.6 2_667 .
C15 C17 H17B 158.7 2_667 .
H17A C17 H17B 108.3 . .
C14 C18 N2 76.6(5) 2_667 2_667
C14 C18 N1 50.9(4) 2_667 .
C14 C18 C13 76.6(7) 2_667 2_667
N2 C18 C13 111.9(5) 2_667 2_667
N1 C18 C13 91.3(4) . 2_667
C14 C18 C17 106.0(8) 2_667 .
N2 C18 C17 119.1(5) 2_667 .
N1 C18 C17 109.9(4) . .
C14 C18 C16 126.1(6) 2_667 2_667
N2 C18 C16 49.9(3) 2_667 2_667
N1 C18 C16 75.6(3) . 2_667
C13 C18 C16 114.6(5) 2_667 2_667
C17 C18 C16 96.6(4) . 2_667
C14 C18 H18A 63.1 2_667 .
N2 C18 H18A 123.0 2_667 .
N1 C18 H18A 109.2 . .
C13 C18 H18A 96.6 2_667 .
C17 C18 H18A 109.9 . .
C16 C18 H18A 148.5 2_667 .
C14 C18 H18B 144.0 2_667 .
N2 C18 H18B 81.6 2_667 .
N1 C18 H18B 109.9 . .
C13 C18 H18B 138.8 2_667 .
C17 C18 H18B 109.6 . .
H18A C18 H18B 108.3 . .

loop_
_geom_bond_atom_site_label_1
_geom_bond_atom_site_label_2
_geom_bond_distance
_geom_bond_site_symmetry_2
C5 C6 1.517(6) .
C5 S1 1.830(4) .
C5 H5A 0.9700 .
C5 H5B 0.9700 .
C6 S2 1.814(5) .
C6 H6A 0.9700 .
C6 H6B 0.9700 .
C5' C6' 1.508(6) .
C5' S1 1.810(6) .
C5' H5'1 0.9700 .
C5' H5'2 0.9700 .
C6' S2 1.829(5) .
C6' H6'1 0.9700 .
C6' H6'2 0.9700 .
O3 C2 1.248(4) .
O4 C2 1.263(4) .
O4 Cu2 2.317(4) 2_755
O3' C2 1.283(4) .
O4' C2 1.229(4) .
Cu1 O1 1.902(2) .
Cu1 O9 1.9132(19) .
Cu1 O5 2.040(2) .
Cu1 O7 2.0505(19) 2_755
Cu2 O8 1.916(2) 2_755
Cu2 O6 1.918(2) 2_855
Cu2 O9 1.9359(18) .
Cu2 O9 1.9481(17) 2_855
Cu2 O4 2.317(4) 2_755
Cu2 Cu2 2.8888(7) 2_855
C1 O2 1.223(4) .
C1 O1 1.261(4) .
C1 C3 1.497(4) .
C2 C4 1.528(4) .
C3 C4 1.353(4) .
C3 S2 1.758(3) .
C4 S1 1.742(3) .
C7 O5 1.238(3) .
C7 O6 1.260(4) .
C7 C10 1.504(4) .
C8 O7 1.240(3) .
C8 O8 1.261(4) .
C8 C9 1.513(4) .
C9 C10 1.336(4) .
C9 S3 1.760(3) .
C10 S4 1.762(3) .
C11 C12 1.493(6) .
C11 S3 1.790(4) .
C11 H11A 0.9700 .
C11 H11B 0.9700 .
C12 S4 1.796(4) .
C12 H12A 0.9700 .
C12 H12B 0.9700 .
O6 Cu2 1.918(2) 2_855
O7 Cu1 2.0505(19) 2_755
O8 Cu2 1.916(2) 2_755
O9 Cu2 1.9481(17) 2_855
O9 H9 0.9800 .
O10 H1W 0.8500 .
O10 H2W 0.8500 .
N1 N2 0.727(6) 2_667
N1 C14 1.168(6) 2_667
N1 C17 1.324(7) 2_667
N1 C15 1.482(5) .
N1 C18 1.483(5) .
N1 C13 1.484(6) .
N1 H1D 1.0859 .
C13 C17 0.761(8) 2_667
C13 N2 1.323(8) 2_667
C13 C18 1.497(9) 2_667
C13 C14 1.508(7) .
C13 H13A 0.9600 .
C13 H13B 0.9601 .
C14 C18 0.740(8) 2_667
C14 N1 1.168(6) 2_667
C14 N2 1.488(5) .
C14 H14A 0.9600 .
C14 H14B 0.9600 .
C15 C16 1.511(7) .
C15 H15A 0.9599 .
C15 H15B 0.9600 .
C16 N2 1.482(5) .
C16 H16A 0.9600 .
C16 H16B 0.9599 .
N2 N1 0.727(6) 2_667
N2 C13 1.323(8) 2_667
N2 C18 1.474(6) 2_667
N2 C17 1.486(6) .
N2 H2D 1.2000 .
C17 C13 0.761(8) 2_667
C17 N1 1.324(7) 2_667
C17 C18 1.507(7) .
C17 H17A 0.9600 .
C17 H17B 0.9599 .
C18 C14 0.740(8) 2_667
C18 N2 1.474(6) 2_667
C18 C13 1.497(9) 2_667
C18 H18A 0.9599 .
C18 H18B 0.9600 .

loop_
_geom_torsion_atom_site_label_1
_geom_torsion_atom_site_label_2
_geom_torsion_atom_site_label_3
_geom_torsion_atom_site_label_4
_geom_torsion
_geom_torsion_site_symmetry_1
_geom_torsion_site_symmetry_4
S1 C5 C6 S2 71.9(4) . .
S1 C5' C6' S2 -70.9(7) . .
Cu2 O4 C2 O4' -107.1(9) 2_755 .
Cu2 O4 C2 O3 -45.9(6) 2_755 .
Cu2 O4 C2 O3' -13.7(7) 2_755 .
Cu2 O4 C2 C4 144.9(3) 2_755 .
O2 C1 C3 C4 -9.5(4) . .
O1 C1 C3 C4 174.2(2) . .
O2 C1 C3 S2 171.3(2) . .
O1 C1 C3 S2 -5.0(3) . .
C1 C3 C4 C2 -1.7(4) . .
S2 C3 C4 C2 177.36(19) . .
C1 C3 C4 S1 -179.8(2) . .
S2 C3 C4 S1 -0.7(4) . .
O4' C2 C4 C3 -103.4(4) . .
O3 C2 C4 C3 110.3(4) . .
O4 C2 C4 C3 -80.0(4) . .
O3' C2 C4 C3 80.7(4) . .
O4' C2 C4 S1 75.0(4) . .
O3 C2 C4 S1 -71.3(4) . .
O4 C2 C4 S1 98.4(3) . .
O3' C2 C4 S1 -100.8(4) . .
O7 C8 C9 C10 -58.1(5) . .
O8 C8 C9 C10 125.2(3) . .
O7 C8 C9 S3 121.9(3) . .
O8 C8 C9 S3 -54.8(3) . .
C8 C9 C10 C7 0.1(5) . .
S3 C9 C10 C7 -179.8(2) . .
C8 C9 C10 S4 178.6(2) . .
S3 C9 C10 S4 -1.3(5) . .
O5 C7 C10 C9 -43.7(4) . .
O6 C7 C10 C9 139.2(3) . .
O5 C7 C10 S4 137.6(2) . .
O6 C7 C10 S4 -39.6(3) . .
S3 C11 C12 S4 69.0(4) . .
O2 C1 O1 Cu1 9.1(4) . .
C3 C1 O1 Cu1 -174.87(18) . .
O5 Cu1 O1 C1 72.7(2) . .
O7 Cu1 O1 C1 -69.0(2) 2_755 .
O6 C7 O5 Cu1 -7.0(5) . .
C10 C7 O5 Cu1 176.28(19) . .
O1 Cu1 O5 C7 144.5(3) . .
O9 Cu1 O5 C7 -28.0(3) . .
O7 Cu1 O5 C7 -119.9(3) 2_755 .
O5 C7 O6 Cu2 7.7(5) . 2_855
C10 C7 O6 Cu2 -175.4(2) . 2_855
O8 C8 O7 Cu1 -21.8(5) . 2_755
C9 C8 O7 Cu1 162.0(2) . 2_755
O7 C8 O8 Cu2 4.9(5) . 2_755
C9 C8 O8 Cu2 -178.8(2) . 2_755
O5 Cu1 O9 Cu2 170.80(11) . .
O7 Cu1 O9 Cu2 -47.58(11) 2_755 .
O5 Cu1 O9 Cu2 60.20(11) . 2_855
O7 Cu1 O9 Cu2 -158.18(11) 2_755 2_855
O8 Cu2 O9 Cu1 57.94(12) 2_755 .
O9 Cu2 O9 Cu1 -118.92(13) 2_855 .
O4 Cu2 O9 Cu1 152.71(13) 2_755 .
Cu2 Cu2 O9 Cu1 -118.92(13) 2_855 .
O8 Cu2 O9 Cu2 176.85(10) 2_755 2_855
O9 Cu2 O9 Cu2 0.0 2_855 2_855
O4 Cu2 O9 Cu2 -88.37(11) 2_755 2_855
C3 C4 S1 C5' -2.9(3) . .
C2 C4 S1 C5' 178.8(3) . .
C3 C4 S1 C5 22.9(3) . .
C2 C4 S1 C5 -155.4(2) . .
C6' C5' S1 C4 39.0(5) . .
C6' C5' S1 C5 -43.4(5) . .
C6 C5 S1 C4 -58.7(4) . .
C6 C5 S1 C5' 44.8(5) . .
C4 C3 S2 C6 6.1(3) . .
C1 C3 S2 C6 -174.8(2) . .
C4 C3 S2 C6' -23.3(4) . .
C1 C3 S2 C6' 155.8(3) . .
C5 C6 S2 C3 -41.8(3) . .
C5 C6 S2 C6' 41.7(4) . .
C5' C6' S2 C3 59.3(6) . .
C5' C6' S2 C6 -43.7(5) . .
C10 C9 S3 C11 7.9(4) . .
C8 C9 S3 C11 -172.0(2) . .
C12 C11 S3 C9 -41.3(3) . .
C9 C10 S4 C12 20.0(3) . .
C7 C10 S4 C12 -161.3(2) . .
C11 C12 S4 C10 -53.9(3) . .
N2 N1 C13 C17 -140.7(8) 2_667 2_667
C14 N1 C13 C17 141.6(9) 2_667 2_667
C15 N1 C13 C17 37.6(7) . 2_667
C18 N1 C13 C17 158.4(7) . 2_667
C14 N1 C13 N2 -77.7(8) 2_667 2_667
C17 N1 C13 N2 140.7(8) 2_667 2_667
C15 N1 C13 N2 178.3(7) . 2_667
C18 N1 C13 N2 -61.0(5) . 2_667
N2 N1 C13 C18 147.8(6) 2_667 2_667
C14 N1 C13 C18 70.1(8) 2_667 2_667
C17 N1 C13 C18 -71.5(7) 2_667 2_667
C15 N1 C13 C18 -33.9(4) . 2_667
C18 N1 C13 C18 86.8(5) . 2_667
N2 N1 C13 C14 121.9(6) 2_667 .
C14 N1 C13 C14 44.2(10) 2_667 .
C17 N1 C13 C14 -97.4(8) 2_667 .
C15 N1 C13 C14 -59.8(5) . .
C18 N1 C13 C14 60.9(6) . .
N2 N1 C13 C16 28.1(5) 2_667 2_667
C14 N1 C13 C16 -49.6(7) 2_667 2_667
C17 N1 C13 C16 168.8(7) 2_667 2_667
C15 N1 C13 C16 -153.6(4) . 2_667
C18 N1 C13 C16 -32.9(4) . 2_667
C17 C13 C14 C18 -0.2(6) 2_667 2_667
N2 C13 C14 C18 94.7(7) 2_667 2_667
N1 C13 C14 C18 65.7(6) . 2_667
C16 C13 C14 C18 147.1(6) 2_667 2_667
C17 C13 C14 N1 -96.4(7) 2_667 2_667
N2 C13 C14 N1 -1.4(7) 2_667 2_667
N1 C13 C14 N1 -30.5(6) . 2_667
C18 C13 C14 N1 -96.2(7) 2_667 2_667
C16 C13 C14 N1 50.9(4) 2_667 2_667
C17 C13 C14 N2 -66.8(7) 2_667 .
N2 C13 C14 N2 28.1(8) 2_667 .
N1 C13 C14 N2 -1.0(6) . .
C18 C13 C14 N2 -66.6(6) 2_667 .
C16 C13 C14 N2 80.5(4) 2_667 .
C17 C13 C14 C15 -147.2(6) 2_667 2_667
N2 C13 C14 C15 -52.2(5) 2_667 2_667
N1 C13 C14 C15 -81.3(4) . 2_667
C18 C13 C14 C15 -147.0(7) 2_667 2_667
C16 C13 C14 C15 0.1(3) 2_667 2_667
N2 C13 C14 C17 94.9(7) 2_667 2_667
N1 C13 C14 C17 65.8(6) . 2_667
C18 C13 C14 C17 0.2(6) 2_667 2_667
C16 C13 C14 C17 147.3(7) 2_667 2_667
C14 N1 C15 C16 -75.2(6) 2_667 .
C17 N1 C15 C16 79.9(5) 2_667 .
C18 N1 C15 C16 -58.8(6) . .
C13 N1 C15 C16 61.6(6) . .
C17 N1 C15 C14 155.0(5) 2_667 2_667
C18 N1 C15 C14 16.4(4) . 2_667
C13 N1 C15 C14 136.7(5) . 2_667
C14 N1 C15 C17 -155.0(5) 2_667 2_667
C18 N1 C15 C17 -138.6(5) . 2_667
C13 N1 C15 C17 -18.3(3) . 2_667
N1 C15 C16 N2 -1.4(7) . .
C14 C15 C16 N2 -40.0(5) 2_667 .
C17 C15 C16 N2 42.2(5) 2_667 .
N1 C15 C16 C13 38.5(5) . 2_667
C14 C15 C16 C13 -0.1(3) 2_667 2_667
C17 C15 C16 C13 82.1(3) 2_667 2_667
N1 C15 C16 C18 -43.8(4) . 2_667
C14 C15 C16 C18 -82.5(3) 2_667 2_667
C17 C15 C16 C18 -0.3(2) 2_667 2_667
C15 C16 N2 N1 -9.4(13) . 2_667
C13 C16 N2 N1 -70.7(11) 2_667 2_667
C18 C16 N2 N1 52.3(10) 2_667 2_667
C15 C16 N2 C13 61.3(5) . 2_667
C18 C16 N2 C13 123.0(5) 2_667 2_667
C15 C16 N2 C18 -61.7(5) . 2_667
C13 C16 N2 C18 -123.0(5) 2_667 2_667
C15 C16 N2 C17 61.2(6) . .
C13 C16 N2 C17 -0.1(3) 2_667 .
C18 C16 N2 C17 122.9(5) 2_667 .
C15 C16 N2 C14 -58.5(6) . .
C13 C16 N2 C14 -119.8(5) 2_667 .
C18 C16 N2 C14 3.2(4) 2_667 .
C18 C14 N2 N1 -150.4(11) 2_667 2_667
C13 C14 N2 N1 -83.5(8) . 2_667
C15 C14 N2 N1 -3.1(7) 2_667 2_667
C17 C14 N2 N1 -105.3(8) 2_667 2_667
C18 C14 N2 C13 -95.1(8) 2_667 2_667
N1 C14 N2 C13 55.3(7) 2_667 2_667
C13 C14 N2 C13 -28.2(7) . 2_667
C15 C14 N2 C13 52.2(5) 2_667 2_667
C17 C14 N2 C13 -50.0(5) 2_667 2_667
N1 C14 N2 C18 150.4(11) 2_667 2_667
C13 C14 N2 C18 66.9(7) . 2_667
C15 C14 N2 C18 147.3(8) 2_667 2_667
C17 C14 N2 C18 45.1(6) 2_667 2_667
C18 C14 N2 C16 -6.6(8) 2_667 .
N1 C14 N2 C16 143.8(9) 2_667 .
C13 C14 N2 C16 60.3(6) . .
C15 C14 N2 C16 140.7(4) 2_667 .
C17 C14 N2 C16 38.5(5) 2_667 .
C18 C14 N2 C17 -126.4(7) 2_667 .
N1 C14 N2 C17 24.0(7) 2_667 .
C13 C14 N2 C17 -59.5(5) . .
C15 C14 N2 C17 20.9(4) 2_667 .
C17 C14 N2 C17 -81.3(4) 2_667 .
N1 N2 C17 C13 140.6(9) 2_667 2_667
C18 N2 C17 C13 92.0(7) 2_667 2_667
C16 N2 C17 C13 0.3(7) . 2_667
C14 N2 C17 C13 120.0(6) . 2_667
C13 N2 C17 N1 -140.6(9) 2_667 2_667
C18 N2 C17 N1 -48.6(6) 2_667 2_667
C16 N2 C17 N1 -140.4(7) . 2_667
C14 N2 C17 N1 -20.6(5) . 2_667
N1 N2 C17 C18 80.2(7) 2_667 .
C13 N2 C17 C18 -60.4(6) 2_667 .
C18 N2 C17 C18 31.6(8) 2_667 .
C16 N2 C17 C18 -60.2(6) . .
C14 N2 C17 C18 59.6(6) . .
N1 N2 C17 C14 98.2(6) 2_667 2_667
C13 N2 C17 C14 -42.4(5) 2_667 2_667
C18 N2 C17 C14 49.6(6) 2_667 2_667
C16 N2 C17 C14 -42.1(5) . 2_667
C14 N2 C17 C14 77.6(5) . 2_667
N1 N2 C17 C15 0.6(5) 2_667 2_667
C13 N2 C17 C15 -140.0(7) 2_667 2_667
C18 N2 C17 C15 -48.0(5) 2_667 2_667
C16 N2 C17 C15 -139.7(4) . 2_667
C14 N2 C17 C15 -20.0(4) . 2_667
N2 N1 C18 C14 150.6(11) 2_667 2_667
C17 N1 C18 C14 -139.6(10) 2_667 2_667
C15 N1 C18 C14 -34.9(9) . 2_667
C13 N1 C18 C14 -155.7(8) . 2_667
C14 N1 C18 N2 -150.6(11) 2_667 2_667
C17 N1 C18 N2 69.8(8) 2_667 2_667
C15 N1 C18 N2 174.5(9) . 2_667
C13 N1 C18 N2 53.7(6) . 2_667
N2 N1 C18 C13 -137.8(7) 2_667 2_667
C14 N1 C18 C13 71.5(8) 2_667 2_667
C17 N1 C18 C13 -68.0(7) 2_667 2_667
C15 N1 C18 C13 36.7(5) . 2_667
C13 N1 C18 C13 -84.1(5) . 2_667
N2 N1 C18 C17 -114.7(7) 2_667 .
C14 N1 C18 C17 94.7(9) 2_667 .
C17 N1 C18 C17 -44.9(9) 2_667 .
C15 N1 C18 C17 59.8(6) . .
C13 N1 C18 C17 -61.0(6) . .
N2 N1 C18 C16 -22.8(6) 2_667 2_667
C14 N1 C18 C16 -173.4(9) 2_667 2_667
C17 N1 C18 C16 47.0(7) 2_667 2_667
C15 N1 C18 C16 151.7(4) . 2_667
C13 N1 C18 C16 30.9(4) . 2_667
C13 C17 C18 C14 0.2(6) 2_667 2_667
N1 C17 C18 C14 83.0(7) 2_667 2_667
N2 C17 C18 C14 53.5(7) . 2_667
C15 C17 C18 C14 130.8(7) 2_667 2_667
C13 C17 C18 N2 -83.1(7) 2_667 2_667
N1 C17 C18 N2 -0.3(6) 2_667 2_667
N2 C17 C18 N2 -29.8(7) . 2_667
C14 C17 C18 N2 -83.3(6) 2_667 2_667
C15 C17 C18 N2 47.5(5) 2_667 2_667
C13 C17 C18 N1 -53.4(6) 2_667 .
N1 C17 C18 N1 29.4(6) 2_667 .
N2 C17 C18 N1 -0.1(6) . .
C14 C17 C18 N1 -53.6(5) 2_667 .
C15 C17 C18 N1 77.2(4) 2_667 .
N1 C17 C18 C13 82.8(5) 2_667 2_667
N2 C17 C18 C13 53.3(5) . 2_667
C14 C17 C18 C13 -0.2(6) 2_667 2_667
C15 C17 C18 C13 130.6(6) 2_667 2_667
C13 C17 C18 C16 -130.4(6) 2_667 2_667
N1 C17 C18 C16 -47.6(4) 2_667 2_667
N2 C17 C18 C16 -77.1(4) . 2_667
C14 C17 C18 C16 -130.6(7) 2_667 2_667
C15 C17 C18 C16 0.3(2) 2_667 2_667
